data_9009304
loop_
_publ_author_name
'Giuseppetti, G.'
'Tadini, C.'

_publ_section_title
;
 Lazulite, (Mg,Fe)Al2(OH)2(PO4)2: structure refinement and hydrogen bonding
;
_journal_name_full 'Neues Jahrbuch fur Mineralogie, Monatshefte'
_journal_page_first 410
_journal_page_last 416
_journal_volume 1983
_journal_year 1983
_chemical_compound_source 'Graves Mountain, Lincoln County, Georgia, USA'
_chemical_formula_sum 'Al2 Fe0.134 H2 Mg0.866 O10 P2'
_chemical_name_mineral Lazulite
_space_group_IT_number 14
_symmetry_space_group_name_Hall '-P 2ybc'
_symmetry_space_group_name_H-M 'P 1 21/c 1'
_cell_angle_alpha 90
_cell_angle_beta 120.51
_cell_angle_gamma 90
_cell_length_a 7.144
_cell_length_b 7.278
_cell_length_c 7.228
_cell_formula_units_Z 2
_cell_volume 323.778
_database_code_amcsd 0014778
_exptl_crystal_density_diffrn 3.143
_cod_original_formula_sum '(Mg.866 Fe.134) Al2 P2 O10 H2'
_cod_database_code 9009304

loop_
_space_group_symop_operation_xyz
x,y,z
x,1/2-y,1/2+z
-x,1/2+y,1/2-z
-x,-y,-z

loop_
_atom_site_aniso_label
_atom_site_aniso_U_11
_atom_site_aniso_U_22
_atom_site_aniso_U_33
_atom_site_aniso_U_12
_atom_site_aniso_U_13
_atom_site_aniso_U_23
Mg 0.00672 0.00564 0.00766 0.00068 0.00466 0.00161
Fe 0.00672 0.00564 0.00766 0.00068 0.00466 0.00161
Al 0.00384 0.00483 0.00471 0.00045 0.00175 0.00000
P 0.00365 0.00429 0.00452 -0.00023 0.00175 -0.00023
O1 0.00960 0.00671 0.00923 0.00227 0.00641 0.00138
O2 0.01228 0.00644 0.00943 0.00159 0.00718 0.00092
O3 0.00422 0.00751 0.00982 -0.00250 0.00214 -0.00138
O4 0.00480 0.00912 0.00943 -0.00272 0.00252 -0.00161
O5 0.00614 0.00725 0.00491 -0.00023 0.00214 -0.00138

loop_
_atom_site_label
_atom_site_fract_x
_atom_site_fract_y
_atom_site_fract_z
_atom_site_occupancy
_atom_site_U_iso_or_equiv
Mg 0.00000 0.00000 0.00000 0.86600 0.00621
Fe 0.00000 0.00000 0.00000 0.13400 0.00621
Al -0.26740 0.26680 0.00640 1.00000 0.00469
P 0.24800 0.38540 0.24500 1.00000 0.00431
O1 -0.21250 0.01420 0.10600 1.00000 0.00773
O2 -0.28810 0.49980 -0.09300 1.00000 0.00861
O3 0.04360 0.26410 0.12450 1.00000 0.00785
O4 -0.56190 0.24270 -0.12920 1.00000 0.00836
O5 -0.25990 0.14670 -0.24120 1.00000 0.00646
H -0.36200 0.42500 0.20900 1.00000 0.00646

loop_
_cod_related_entry_id
_cod_related_entry_database
_cod_related_entry_code
1 AMCSD 0014778
